data_7019891
loop_
_publ_author_name
'He, Wei-Wei'
'Yang, Jin'
'Yang, Yan'
'Liu, Ying-Ying'
'Ma, Jian-Fang'

_publ_section_title
;
 A series of chiral coordination polymers containing helicals assembled
 from a new chiral (R)-2-(4'-(4''-carboxybenzyloxy)phenoxy)propanoic acid:
 syntheses, structures and photoluminescent properties.
;
_journal_issue 32
_journal_name_full 'Dalton transactions (Cambridge, England : 2003)'
_journal_page_first 9737
_journal_page_last 9747
_journal_paper_doi 10.1039/c2dt30863k
_journal_volume 41
_journal_year 2012
_chemical_absolute_configuration rm
_chemical_formula_moiety 'C58 H46 Mn2 N4 O13'
_chemical_formula_sum 'C58 H46 Mn2 N4 O13'
_chemical_formula_weight 1116.87
_chemical_name_systematic
;
?
;
_space_group_IT_number 3
_symmetry_cell_setting monoclinic
_symmetry_space_group_name_Hall 'P 2y'
_symmetry_space_group_name_H-M 'P 1 2 1'
_atom_sites_solution_hydrogens geom
_atom_sites_solution_primary direct
_atom_sites_solution_secondary difmap
_audit_creation_method SHELXL-97
_cell_angle_alpha 90.00
_cell_angle_beta 96.217(4)
_cell_angle_gamma 90.00
_cell_formula_units_Z 2
_cell_length_a 12.6724(6)
_cell_length_b 9.9767(3)
_cell_length_c 20.6665(10)
_cell_measurement_temperature 293(2)
_cell_volume 2597.47(19)
_computing_cell_refinement CrysAlis
_computing_data_collection 'CrysAlis (Oxford Diffraction, 2006)'
_computing_data_reduction CrysAlis
_computing_structure_refinement 'SHELXL-97 (Sheldrick, 2008)'
_computing_structure_solution 'SHELXS-97 (Sheldrick, 1997)'
_diffrn_ambient_temperature 293(2)
_diffrn_detector_area_resol_mean 10.0
_diffrn_measured_fraction_theta_full 0.997
_diffrn_measured_fraction_theta_max 0.997
_diffrn_measurement_device_type 'Oxford Diffraction Gemini R Ultra'
_diffrn_measurement_method '\w scan'
_diffrn_radiation_monochromator graphite
_diffrn_radiation_source 'fine-focus sealed tube'
_diffrn_radiation_type MoK\a
_diffrn_radiation_wavelength 0.71073
_diffrn_reflns_av_R_equivalents 0.0347
_diffrn_reflns_av_sigmaI/netI 0.0532
_diffrn_reflns_limit_h_max 15
_diffrn_reflns_limit_h_min -14
_diffrn_reflns_limit_k_max 11
_diffrn_reflns_limit_k_min -9
_diffrn_reflns_limit_l_max 19
_diffrn_reflns_limit_l_min -24
_diffrn_reflns_number 16879
_diffrn_reflns_theta_full 25.03
_diffrn_reflns_theta_max 25.03
_diffrn_reflns_theta_min 2.85
_exptl_absorpt_coefficient_mu 0.557
_exptl_absorpt_correction_T_max 0.9568
_exptl_absorpt_correction_T_min 0.9412
_exptl_absorpt_correction_type multi-scan
_exptl_absorpt_process_details
;
CrysAlis (Oxford Diffraction, 2006)
;
_exptl_crystal_colour yellow
_exptl_crystal_density_diffrn 1.428
_exptl_crystal_density_method 'not measured'
_exptl_crystal_description block
_exptl_crystal_F_000 1152
_exptl_crystal_size_max 0.11
_exptl_crystal_size_mid 0.08
_exptl_crystal_size_min 0.08
_refine_diff_density_max 0.265
_refine_diff_density_min -0.182
_refine_diff_density_rms 0.037
_refine_ls_abs_structure_details 'Flack H D (1983), Acta Cryst. A39, 876-881'
_refine_ls_abs_structure_Flack -0.015(18)
_refine_ls_extinction_method none
_refine_ls_goodness_of_fit_ref 1.007
_refine_ls_hydrogen_treatment mixed
_refine_ls_matrix_type full
_refine_ls_number_parameters 712
_refine_ls_number_reflns 8373
_refine_ls_number_restraints 3
_refine_ls_restrained_S_all 1.006
_refine_ls_R_factor_all 0.0694
_refine_ls_R_factor_gt 0.0430
_refine_ls_shift/su_max 0.001
_refine_ls_shift/su_mean 0.000
_refine_ls_structure_factor_coef Fsqd
_refine_ls_weighting_details 'calc w=1/[\s^2^(Fo^2^)+(0.0367P)^2^+0.0162P] where P=(Fo^2^+2Fc^2^)/3'
_refine_ls_weighting_scheme calc
_refine_ls_wR_factor_gt 0.0799
_refine_ls_wR_factor_ref 0.0903
_reflns_number_gt 6175
_reflns_number_total 8373
_reflns_threshold_expression >2\s(I)
_cod_data_source_file c2dt30863k.txt
_cod_data_source_block Compound-5
_cod_depositor_comments
;
The following automatic conversions were performed:

'_symmetry_cell_setting' value 'Monoclinic' changed to 'monoclinic'
according to /home/saulius/struct/CIF-dictionaries/cif_core.dic
dictionary named 'cif_core.dic' version 2.4.1 from 2010-06-29.

Automatic conversion script
Id: cif_fix_values 1891 2012-01-12 08:04:46Z andrius 
;
_cod_original_sg_symbol_Hall P2y
_cod_original_sg_symbol_H-M P2
_cod_database_code 7019891
_check for

loop_
_symmetry_equiv_pos_as_xyz
'x, y, z'
'-x, y, -z'

loop_
_atom_site_label
_atom_site_type_symbol
_atom_site_fract_x
_atom_site_fract_y
_atom_site_fract_z
_atom_site_U_iso_or_equiv
_atom_site_adp_type
_atom_site_occupancy
_atom_site_symmetry_multiplicity
_atom_site_calc_flag
_atom_site_refinement_flags
Mn1 Mn 0.35549(5) 0.01638(5) 0.95080(3) 0.0439(2) Uani 1 1 d .
Mn2 Mn 0.64496(6) 1.29174(5) 0.55149(3) 0.0478(2) Uani 1 1 d .
C1 C 0.5522(5) 0.1439(4) 0.9088(2) 0.0474(13) Uani 1 1 d .
C2 C 0.6106(4) 0.2280(4) 0.8640(2) 0.0437(12) Uani 1 1 d .
C3 C 0.5589(4) 0.2746(5) 0.8065(2) 0.0503(13) Uani 1 1 d .
H3 H 0.4885 0.2508 0.7948 0.060 Uiso 1 1 calc R
C4 C 0.6100(5) 0.3563(5) 0.7656(2) 0.0636(15) Uani 1 1 d .
H4 H 0.5751 0.3845 0.7260 0.076 Uiso 1 1 calc R
C5 C 0.7138(5) 0.3954(5) 0.7844(3) 0.0610(16) Uani 1 1 d .
C6 C 0.7661(4) 0.3445(5) 0.8410(3) 0.0655(16) Uani 1 1 d .
H6 H 0.8369 0.3664 0.8527 0.079 Uiso 1 1 calc R
C7 C 0.7142(4) 0.2615(5) 0.8804(2) 0.0585(14) Uani 1 1 d .
H7 H 0.7502 0.2280 0.9186 0.070 Uiso 1 1 calc R
C8 C 0.7700(5) 0.4940(6) 0.7441(3) 0.0712(18) Uani 1 1 d .
H8A H 0.8449 0.4985 0.7598 0.085 Uiso 1 1 calc R
H8B H 0.7630 0.4667 0.6988 0.085 Uiso 1 1 calc R
C9 C 0.7724(5) 0.7350(6) 0.7330(3) 0.0759(18) Uani 1 1 d .
C10 C 0.7233(5) 0.8542(6) 0.7481(3) 0.098(2) Uani 1 1 d .
H10 H 0.6597 0.8519 0.7667 0.118 Uiso 1 1 calc R
C11 C 0.7682(5) 0.9740(6) 0.7356(3) 0.0920(17) Uani 1 1 d .
H11 H 0.7350 1.0536 0.7452 0.110 Uiso 1 1 calc R
C12 C 0.8618(4) 0.9769(5) 0.7090(3) 0.0694(15) Uani 1 1 d .
C13 C 0.9090(4) 0.8603(7) 0.6912(3) 0.103(2) Uani 1 1 d .
H13 H 0.9718 0.8633 0.6718 0.124 Uiso 1 1 calc R
C14 C 0.8607(5) 0.7350(6) 0.7027(3) 0.092(2) Uani 1 1 d .
H14 H 0.8897 0.6552 0.6896 0.110 Uiso 1 1 calc R
C15 C 0.9374(4) 1.1403(6) 0.6430(3) 0.0630(16) Uani 1 1 d .
H15 H 0.9712 1.0649 0.6229 0.076 Uiso 1 1 calc R
C16 C 1.0123(4) 1.2576(7) 0.6493(3) 0.101(2) Uani 1 1 d .
H16A H 1.0757 1.2331 0.6764 0.152 Uiso 1 1 calc R
H16B H 0.9789 1.3318 0.6686 0.152 Uiso 1 1 calc R
H16C H 1.0302 1.2829 0.6070 0.152 Uiso 1 1 calc R
C17 C 0.8372(5) 1.1820(6) 0.5995(4) 0.0694(17) Uani 1 1 d .
C18 C 0.4417(4) 1.1627(4) 0.5871(3) 0.0518(14) Uani 1 1 d .
C19 C 0.3852(4) 1.0808(4) 0.6326(2) 0.0451(12) Uani 1 1 d .
C20 C 0.4352(4) 1.0371(5) 0.6916(2) 0.0580(14) Uani 1 1 d .
H20 H 0.5046 1.0631 0.7050 0.070 Uiso 1 1 calc R
C21 C 0.3815(5) 0.9545(6) 0.7304(3) 0.0656(16) Uani 1 1 d .
H21 H 0.4161 0.9259 0.7699 0.079 Uiso 1 1 calc R
C22 C 0.2802(5) 0.9132(5) 0.7133(3) 0.0578(16) Uani 1 1 d .
C23 C 0.2295(5) 0.9576(6) 0.6547(3) 0.0720(17) Uani 1 1 d .
H23 H 0.1602 0.9304 0.6418 0.086 Uiso 1 1 calc R
C24 C 0.2802(4) 1.0420(5) 0.6150(3) 0.0611(14) Uani 1 1 d .
H24 H 0.2442 1.0731 0.5763 0.073 Uiso 1 1 calc R
C25 C 0.2241(6) 0.8216(6) 0.7561(3) 0.089(2) Uani 1 1 d .
H25A H 0.2466 0.8408 0.8015 0.106 Uiso 1 1 calc R
H25B H 0.1480 0.8353 0.7484 0.106 Uiso 1 1 calc R
C26 C 0.1992(5) 0.5912(5) 0.7754(3) 0.0653(15) Uani 1 1 d .
C27 C 0.2333(4) 0.4620(5) 0.7687(3) 0.0679(14) Uani 1 1 d .
H27 H 0.2899 0.4459 0.7446 0.081 Uiso 1 1 calc R
C28 C 0.1862(4) 0.3555(5) 0.7968(2) 0.0622(14) Uani 1 1 d .
H28 H 0.2100 0.2685 0.7912 0.075 Uiso 1 1 calc R
C29 C 0.1031(3) 0.3797(4) 0.8334(2) 0.0527(11) Uani 1 1 d .
C30 C 0.0694(3) 0.5093(4) 0.8424(2) 0.0658(12) Uani 1 1 d .
H30 H 0.0143 0.5255 0.8677 0.079 Uiso 1 1 calc R
C31 C 0.1182(4) 0.6164(5) 0.8136(3) 0.0738(16) Uani 1 1 d .
H31 H 0.0964 0.7039 0.8201 0.089 Uiso 1 1 calc R
C32 C 0.0730(4) 0.1460(4) 0.8523(3) 0.0520(13) Uani 1 1 d .
H32 H 0.0787 0.1306 0.8060 0.062 Uiso 1 1 calc R
C33 C -0.0186(4) 0.0629(5) 0.8739(3) 0.0807(17) Uani 1 1 d .
H33A H -0.0836 0.0876 0.8484 0.121 Uiso 1 1 calc R
H33B H -0.0248 0.0795 0.9190 0.121 Uiso 1 1 calc R
H33C H -0.0049 -0.0306 0.8676 0.121 Uiso 1 1 calc R
C34 C 0.1754(4) 0.1065(5) 0.8919(3) 0.0548(13) Uani 1 1 d .
C35 C 0.5147(4) -0.1988(6) 0.8907(2) 0.0584(14) Uani 1 1 d .
H35 H 0.5505 -0.1227 0.8790 0.070 Uiso 1 1 calc R
C36 C 0.5518(5) -0.3205(6) 0.8724(3) 0.0686(17) Uani 1 1 d .
H36 H 0.6094 -0.3262 0.8482 0.082 Uiso 1 1 calc R
C37 C 0.5018(5) -0.4329(5) 0.8906(3) 0.076(2) Uani 1 1 d .
H37 H 0.5266 -0.5169 0.8799 0.091 Uiso 1 1 calc R
C38 C 0.4135(5) -0.4229(5) 0.9251(3) 0.0551(16) Uani 1 1 d .
C39 C 0.3532(5) -0.5360(6) 0.9436(3) 0.076(2) Uani 1 1 d .
H39 H 0.3728 -0.6217 0.9318 0.091 Uiso 1 1 calc R
C40 C 0.2702(5) -0.5216(5) 0.9772(3) 0.0730(18) Uani 1 1 d .
H40 H 0.2334 -0.5973 0.9885 0.088 Uiso 1 1 calc R
C41 C 0.2364(5) -0.3928(5) 0.9963(3) 0.0651(17) Uani 1 1 d .
C42 C 0.1540(6) -0.3721(7) 1.0332(4) 0.100(2) Uani 1 1 d .
H42 H 0.1144 -0.4443 1.0456 0.120 Uiso 1 1 calc R
C43 C 0.1311(5) -0.2470(7) 1.0513(4) 0.107(3) Uani 1 1 d .
H43 H 0.0762 -0.2326 1.0769 0.128 Uiso 1 1 calc R
C44 C 0.1895(5) -0.1385(7) 1.0316(3) 0.088(2) Uani 1 1 d .
H44 H 0.1725 -0.0528 1.0448 0.105 Uiso 1 1 calc R
C45 C 0.2933(4) -0.2784(5) 0.9790(3) 0.0461(13) Uani 1 1 d .
C46 C 0.3822(5) -0.2935(5) 0.9417(3) 0.0507(15) Uani 1 1 d .
C47 C 0.4811(4) 1.4974(6) 0.6109(3) 0.0584(15) Uani 1 1 d .
H47 H 0.4484 1.4191 0.6229 0.070 Uiso 1 1 calc R
C48 C 0.4392(6) 1.6204(8) 0.6279(3) 0.086(2) Uani 1 1 d .
H48 H 0.3778 1.6248 0.6486 0.103 Uiso 1 1 calc R
C49 C 0.4909(6) 1.7323(8) 0.6131(3) 0.088(2) Uani 1 1 d .
H49 H 0.4655 1.8151 0.6252 0.105 Uiso 1 1 calc R
C50 C 0.5805(6) 1.7280(6) 0.5804(3) 0.0695(18) Uani 1 1 d .
C51 C 0.6377(7) 1.8437(7) 0.5638(4) 0.094(2) Uani 1 1 d .
H51 H 0.6150 1.9280 0.5756 0.113 Uiso 1 1 calc R
C52 C 0.7224(7) 1.8337(6) 0.5318(4) 0.092(2) Uani 1 1 d .
H52 H 0.7593 1.9104 0.5222 0.110 Uiso 1 1 calc R
C53 C 0.7579(5) 1.7032(6) 0.5117(3) 0.0721(18) Uani 1 1 d .
C54 C 0.8437(6) 1.6860(8) 0.4746(4) 0.101(2) Uani 1 1 d .
H54 H 0.8817 1.7604 0.4629 0.121 Uiso 1 1 calc R
C55 C 0.8719(6) 1.5602(9) 0.4554(4) 0.120(3) Uani 1 1 d .
H55 H 0.9276 1.5483 0.4302 0.144 Uiso 1 1 calc R
C56 C 0.8148(5) 1.4515(7) 0.4747(3) 0.083(2) Uani 1 1 d .
H56 H 0.8344 1.3663 0.4622 0.100 Uiso 1 1 calc R
C57 C 0.7054(5) 1.5883(5) 0.5286(3) 0.0574(16) Uani 1 1 d .
C58 C 0.6162(4) 1.6002(5) 0.5634(3) 0.0490(14) Uani 1 1 d .
N1 N 0.4313(3) -0.1807(4) 0.92414(19) 0.0468(11) Uani 1 1 d .
N2 N 0.2669(4) -0.1529(4) 0.9954(2) 0.0575(13) Uani 1 1 d .
N3 N 0.5645(4) 1.4878(4) 0.5789(2) 0.0507(12) Uani 1 1 d .
N4 N 0.7337(4) 1.4622(4) 0.5101(2) 0.0580(13) Uani 1 1 d .
O1 O 0.4530(3) 0.1330(4) 0.8969(2) 0.0650(11) Uani 1 1 d .
O2 O 0.6057(3) 0.0899(3) 0.95591(17) 0.0670(10) Uani 1 1 d .
O3 O 0.7217(4) 0.6195(4) 0.7507(2) 0.0903(14) Uani 1 1 d .
O4 O 0.9129(3) 1.1026(3) 0.70534(16) 0.0851(10) Uani 1 1 d .
O5 O 0.8086(9) 1.1552(12) 0.5468(9) 0.077(4) Uani 0.50 1 d P
O5' O 0.8557(8) 1.1482(14) 0.5371(8) 0.071(3) Uani 0.50 1 d P
O6 O 0.7683(3) 1.2473(4) 0.6240(2) 0.0982(15) Uani 1 1 d .
O7 O 0.5400(3) 1.1772(4) 0.6013(2) 0.0676(11) Uani 1 1 d .
O8 O 0.3894(3) 1.2158(4) 0.54029(18) 0.0758(12) Uani 1 1 d .
O9 O 0.2490(4) 0.6886(4) 0.7419(2) 0.0906(15) Uani 1 1 d .
O10 O 0.04583(19) 0.2836(2) 0.86253(14) 0.0631(8) Uani 1 1 d .
O11 O 0.2284(3) 0.0168(4) 0.86937(17) 0.0766(10) Uani 1 1 d .
O12 O 0.2023(3) 0.1589(4) 0.9454(2) 0.0759(11) Uani 1 1 d .
O1W O 0.0000 -0.6461(7) 1.0000 0.125(3) Uani 1 2 d SD
H1A H 0.038(6) -0.696(6) 0.975(3) 0.188 Uiso 1 1 d D
O2W O 0.9780(15) 1.9833(7) 0.4906(11) 0.093(4) Uani 0.50 1 d PD
H2A H 1.0000 2.0667(14) 0.5000 0.140 Uiso 1 2 d SD

loop_
_atom_site_aniso_label
_atom_site_aniso_U_11
_atom_site_aniso_U_22
_atom_site_aniso_U_33
_atom_site_aniso_U_23
_atom_site_aniso_U_13
_atom_site_aniso_U_12
Mn1 0.0474(5) 0.0323(4) 0.0525(5) -0.0039(4) 0.0082(4) 0.0001(3)
Mn2 0.0548(5) 0.0358(4) 0.0537(5) -0.0030(4) 0.0106(4) -0.0049(3)
C1 0.064(4) 0.039(3) 0.041(3) -0.002(2) 0.012(3) 0.011(2)
C2 0.049(3) 0.032(3) 0.053(3) -0.002(2) 0.015(3) -0.001(2)
C3 0.057(3) 0.043(3) 0.049(3) -0.001(3) -0.002(3) -0.009(2)
C4 0.091(4) 0.063(3) 0.038(3) 0.006(3) 0.009(3) -0.012(3)
C5 0.075(4) 0.049(3) 0.064(4) -0.002(3) 0.031(3) 0.002(3)
C6 0.046(3) 0.058(4) 0.093(5) 0.017(3) 0.013(3) -0.001(2)
C7 0.053(3) 0.055(3) 0.067(4) 0.016(3) 0.005(3) 0.006(3)
C8 0.082(4) 0.058(4) 0.078(4) 0.008(3) 0.031(3) -0.006(3)
C9 0.077(4) 0.067(4) 0.087(4) 0.024(3) 0.026(3) -0.003(3)
C10 0.104(5) 0.060(4) 0.139(6) 0.030(3) 0.054(4) 0.003(3)
C11 0.090(4) 0.075(4) 0.115(5) 0.021(3) 0.031(4) 0.003(3)
C12 0.069(3) 0.065(3) 0.074(4) 0.026(2) 0.007(3) -0.006(3)
C13 0.056(3) 0.101(5) 0.157(6) 0.027(4) 0.033(4) -0.001(3)
C14 0.086(4) 0.068(4) 0.128(6) 0.028(3) 0.038(4) -0.005(3)
C15 0.044(3) 0.080(4) 0.067(4) 0.018(3) 0.015(3) -0.002(3)
C16 0.067(4) 0.114(5) 0.120(5) 0.035(4) -0.004(3) -0.030(3)
C17 0.062(4) 0.048(3) 0.096(5) 0.018(3) -0.005(4) -0.008(3)
C18 0.055(4) 0.030(3) 0.073(4) 0.004(2) 0.018(3) -0.003(2)
C19 0.056(3) 0.034(3) 0.045(3) 0.003(2) 0.008(3) 0.006(2)
C20 0.063(3) 0.053(3) 0.058(4) 0.002(3) 0.006(3) -0.009(3)
C21 0.081(4) 0.065(4) 0.050(3) 0.014(3) 0.002(3) 0.000(3)
C22 0.080(4) 0.035(3) 0.062(4) 0.004(2) 0.025(3) -0.007(3)
C23 0.068(4) 0.071(4) 0.079(4) 0.001(3) 0.020(3) -0.022(3)
C24 0.055(3) 0.067(4) 0.060(3) 0.014(3) 0.003(3) 0.000(3)
C25 0.130(6) 0.052(4) 0.094(5) 0.006(3) 0.060(5) -0.009(4)
C26 0.085(4) 0.050(3) 0.065(3) 0.008(2) 0.027(3) -0.010(3)
C27 0.083(4) 0.048(3) 0.079(4) 0.003(2) 0.037(3) -0.002(2)
C28 0.061(3) 0.048(3) 0.082(4) 0.006(2) 0.030(3) 0.001(2)
C29 0.049(3) 0.043(2) 0.068(3) 0.008(2) 0.013(2) 0.004(2)
C30 0.069(3) 0.054(3) 0.081(3) 0.018(2) 0.039(2) 0.006(2)
C31 0.087(4) 0.051(3) 0.090(4) 0.012(3) 0.039(3) 0.006(3)
C32 0.054(3) 0.040(2) 0.062(3) 0.012(2) 0.007(3) -0.004(2)
C33 0.057(3) 0.063(3) 0.122(5) 0.010(3) 0.010(3) -0.020(2)
C34 0.070(4) 0.041(3) 0.053(3) 0.009(2) 0.002(3) -0.024(3)
C35 0.064(4) 0.059(3) 0.055(3) 0.002(3) 0.019(3) 0.011(3)
C36 0.080(4) 0.062(4) 0.068(4) -0.005(3) 0.025(3) 0.025(3)
C37 0.108(6) 0.034(3) 0.085(5) -0.013(3) 0.010(4) 0.025(3)
C38 0.079(4) 0.032(3) 0.053(3) -0.011(2) 0.001(3) 0.016(3)
C39 0.104(6) 0.031(4) 0.091(5) -0.015(3) -0.001(4) 0.007(3)
C40 0.085(4) 0.041(3) 0.094(5) -0.002(3) 0.014(4) -0.011(3)
C41 0.082(4) 0.034(3) 0.080(4) 0.002(3) 0.013(3) -0.008(3)
C42 0.099(5) 0.068(5) 0.143(7) 0.003(4) 0.060(5) -0.018(4)
C43 0.115(6) 0.064(5) 0.160(7) -0.004(4) 0.098(5) -0.001(4)
C44 0.084(5) 0.056(4) 0.132(6) -0.015(4) 0.053(5) -0.001(3)
C45 0.049(3) 0.041(3) 0.049(3) -0.003(2) 0.010(2) 0.002(2)
C46 0.066(4) 0.036(3) 0.046(3) -0.004(2) -0.012(3) 0.002(3)
C47 0.069(4) 0.047(3) 0.060(4) -0.009(3) 0.009(3) 0.009(3)
C48 0.095(5) 0.082(5) 0.083(5) -0.012(4) 0.020(4) 0.019(4)
C49 0.110(6) 0.074(5) 0.080(5) -0.018(4) 0.017(4) 0.032(4)
C50 0.098(5) 0.044(4) 0.065(4) -0.007(3) 0.002(4) 0.004(3)
C51 0.142(7) 0.050(5) 0.089(5) -0.005(3) 0.006(5) 0.006(4)
C52 0.144(7) 0.033(4) 0.094(5) 0.009(3) -0.006(5) -0.022(4)
C53 0.080(5) 0.064(4) 0.073(4) 0.005(3) 0.012(4) -0.014(3)
C54 0.117(6) 0.062(5) 0.125(6) 0.023(4) 0.016(5) -0.039(4)
C55 0.108(6) 0.096(7) 0.163(8) 0.021(5) 0.049(5) -0.025(5)
C56 0.100(5) 0.056(4) 0.100(5) 0.008(3) 0.043(4) -0.005(4)
C57 0.078(4) 0.032(3) 0.060(4) 0.001(2) -0.005(3) -0.015(3)
C58 0.065(4) 0.035(3) 0.046(3) -0.003(2) 0.002(3) 0.006(3)
N1 0.056(3) 0.042(3) 0.042(3) 0.000(2) 0.004(2) 0.001(2)
N2 0.063(3) 0.040(3) 0.071(3) -0.005(2) 0.018(3) -0.001(2)
N3 0.058(3) 0.041(3) 0.053(3) -0.007(2) 0.007(2) 0.008(2)
N4 0.063(3) 0.046(3) 0.068(3) -0.003(2) 0.022(3) -0.005(2)
O1 0.063(3) 0.056(2) 0.078(3) 0.016(2) 0.014(2) -0.0065(19)
O2 0.077(2) 0.064(2) 0.060(2) 0.0213(19) 0.009(2) 0.0036(19)
O3 0.093(3) 0.055(2) 0.133(4) 0.037(2) 0.057(2) 0.0066(19)
O4 0.092(2) 0.086(2) 0.076(2) 0.0123(17) 0.0063(19) -0.0238(19)
O5 0.083(10) 0.042(5) 0.100(10) -0.018(5) -0.026(9) 0.009(6)
O5' 0.062(7) 0.084(6) 0.064(6) 0.005(4) -0.003(6) 0.013(5)
O6 0.057(2) 0.121(4) 0.117(3) 0.046(3) 0.013(2) 0.010(2)
O7 0.053(2) 0.065(3) 0.087(3) 0.024(2) 0.014(2) -0.0101(19)
O8 0.074(3) 0.080(3) 0.074(3) 0.042(2) 0.014(2) 0.014(2)
O9 0.131(4) 0.046(2) 0.108(3) 0.003(2) 0.072(3) -0.013(2)
O10 0.0519(16) 0.0405(15) 0.102(2) 0.0182(14) 0.0317(15) 0.0029(12)
O11 0.068(2) 0.082(2) 0.079(2) -0.0138(19) 0.0014(18) 0.0182(19)
O12 0.098(3) 0.057(2) 0.070(3) -0.003(2) -0.002(2) -0.004(2)
O1W 0.165(7) 0.083(4) 0.142(7) 0.000 0.090(5) 0.000
O2W 0.120(15) 0.077(4) 0.083(12) 0.001(5) 0.008(9) -0.028(6)

loop_
_atom_type_symbol
_atom_type_description
_atom_type_scat_dispersion_real
_atom_type_scat_dispersion_imag
_atom_type_scat_source
C C 0.0033 0.0016 'International Tables Vol C Tables 4.2.6.8 and 6.1.1.4'
H H 0.0000 0.0000 'International Tables Vol C Tables 4.2.6.8 and 6.1.1.4'
N N 0.0061 0.0033 'International Tables Vol C Tables 4.2.6.8 and 6.1.1.4'
O O 0.0106 0.0060 'International Tables Vol C Tables 4.2.6.8 and 6.1.1.4'
Mn Mn 0.3368 0.7283 'International Tables Vol C Tables 4.2.6.8 and 6.1.1.4'

loop_
_geom_angle_atom_site_label_1
_geom_angle_atom_site_label_2
_geom_angle_atom_site_label_3
_geom_angle
_geom_angle_site_symmetry_1
_geom_angle_site_symmetry_3
O2 Mn1 O1 101.75(15) 2_657 .
O2 Mn1 O11 142.34(14) 2_657 .
O1 Mn1 O11 90.99(15) . .
O2 Mn1 N2 87.90(16) 2_657 .
O1 Mn1 N2 165.61(16) . .
O11 Mn1 N2 87.64(16) . .
O2 Mn1 N1 117.78(14) 2_657 .
O1 Mn1 N1 93.55(16) . .
O11 Mn1 N1 96.28(14) . .
N2 Mn1 N1 72.38(16) . .
O2 Mn1 O12 86.71(14) 2_657 .
O1 Mn1 O12 99.59(15) . .
O11 Mn1 O12 56.06(13) . .
N2 Mn1 O12 91.52(15) . .
N1 Mn1 O12 149.22(15) . .
O2 Mn1 C34 114.64(16) 2_657 .
O1 Mn1 C34 95.51(15) . .
O11 Mn1 C34 28.02(14) . .
N2 Mn1 C34 90.00(16) . .
N1 Mn1 C34 123.40(16) . .
O12 Mn1 C34 28.04(13) . .
O8 Mn2 O6 130.80(17) 2_656 .
O8 Mn2 O7 99.80(16) 2_656 .
O6 Mn2 O7 89.86(15) . .
O8 Mn2 N4 89.58(17) 2_656 .
O6 Mn2 N4 93.82(16) . .
O7 Mn2 N4 163.98(17) . .
O8 Mn2 N3 119.12(16) 2_656 .
O6 Mn2 N3 108.66(17) . .
O7 Mn2 N3 91.18(17) . .
N4 Mn2 N3 72.87(17) . .
O8 Mn2 O5 81.7(4) 2_656 .
O6 Mn2 O5 49.6(4) . .
O7 Mn2 O5 107.2(4) . .
N4 Mn2 O5 86.9(4) . .
N3 Mn2 O5 150.0(3) . .
O2 C1 O1 124.2(5) . .
O2 C1 C2 117.3(5) . .
O1 C1 C2 118.4(5) . .
C7 C2 C3 119.3(5) . .
C7 C2 C1 120.6(5) . .
C3 C2 C1 120.0(5) . .
C2 C3 C4 121.1(5) . .
C2 C3 H3 119.4 . .
C4 C3 H3 119.4 . .
C3 C4 C5 119.1(5) . .
C3 C4 H4 120.5 . .
C5 C4 H4 120.5 . .
C6 C5 C4 119.3(5) . .
C6 C5 C8 119.6(6) . .
C4 C5 C8 121.1(6) . .
C5 C6 C7 120.5(5) . .
C5 C6 H6 119.8 . .
C7 C6 H6 119.8 . .
C2 C7 C6 120.6(5) . .
C2 C7 H7 119.7 . .
C6 C7 H7 119.7 . .
O3 C8 C5 106.8(4) . .
O3 C8 H8A 110.4 . .
C5 C8 H8A 110.4 . .
O3 C8 H8B 110.4 . .
C5 C8 H8B 110.4 . .
H8A C8 H8B 108.6 . .
C14 C9 O3 123.9(6) . .
C14 C9 C10 121.3(6) . .
O3 C9 C10 114.7(5) . .
C11 C10 C9 120.1(6) . .
C11 C10 H10 120.0 . .
C9 C10 H10 120.0 . .
C10 C11 C12 119.8(6) . .
C10 C11 H11 120.1 . .
C12 C11 H11 120.1 . .
C11 C12 C13 120.8(5) . .
C11 C12 O4 117.7(5) . .
C13 C12 O4 121.3(5) . .
C12 C13 C14 119.4(5) . .
C12 C13 H13 120.3 . .
C14 C13 H13 120.3 . .
C9 C14 C13 118.3(6) . .
C9 C14 H14 120.8 . .
C13 C14 H14 120.8 . .
O4 C15 C16 109.1(5) . .
O4 C15 C17 111.0(4) . .
C16 C15 C17 108.4(5) . .
O4 C15 H15 109.4 . .
C16 C15 H15 109.4 . .
C17 C15 H15 109.4 . .
C15 C16 H16A 109.5 . .
C15 C16 H16B 109.5 . .
H16A C16 H16B 109.5 . .
C15 C16 H16C 109.5 . .
H16A C16 H16C 109.5 . .
H16B C16 H16C 109.5 . .
O5 C17 O6 110.4(9) . .
O5 C17 O5' 28.2(8) . .
O6 C17 O5' 135.2(8) . .
O5 C17 C15 130.8(9) . .
O6 C17 C15 118.6(6) . .
O5' C17 C15 105.5(7) . .
O8 C18 O7 124.7(5) . .
O8 C18 C19 118.6(5) . .
O7 C18 C19 116.6(5) . .
C20 C19 C24 118.4(5) . .
C20 C19 C18 121.7(5) . .
C24 C19 C18 119.9(4) . .
C21 C20 C19 119.5(5) . .
C21 C20 H20 120.2 . .
C19 C20 H20 120.2 . .
C22 C21 C20 122.9(5) . .
C22 C21 H21 118.6 . .
C20 C21 H21 118.6 . .
C21 C22 C23 117.9(5) . .
C21 C22 C25 121.7(6) . .
C23 C22 C25 120.4(6) . .
C22 C23 C24 120.9(5) . .
C22 C23 H23 119.5 . .
C24 C23 H23 119.5 . .
C23 C24 C19 120.4(5) . .
C23 C24 H24 119.8 . .
C19 C24 H24 119.8 . .
O9 C25 C22 108.7(5) . .
O9 C25 H25A 110.0 . .
C22 C25 H25A 110.0 . .
O9 C25 H25B 110.0 . .
C22 C25 H25B 110.0 . .
H25A C25 H25B 108.3 . .
C27 C26 C31 119.3(5) . .
C27 C26 O9 116.3(5) . .
C31 C26 O9 124.4(5) . .
C26 C27 C28 121.8(5) . .
C26 C27 H27 119.1 . .
C28 C27 H27 119.1 . .
C27 C28 C29 119.1(4) . .
C27 C28 H28 120.5 . .
C29 C28 H28 120.5 . .
O10 C29 C30 114.0(4) . .
O10 C29 C28 125.8(4) . .
C30 C29 C28 120.2(4) . .
C29 C30 C31 120.0(4) . .
C29 C30 H30 120.0 . .
C31 C30 H30 120.0 . .
C26 C31 C30 119.6(5) . .
C26 C31 H31 120.2 . .
C30 C31 H31 120.2 . .
O10 C32 C34 112.0(4) . .
O10 C32 C33 105.9(4) . .
C34 C32 C33 109.6(4) . .
O10 C32 H32 109.8 . .
C34 C32 H32 109.8 . .
C33 C32 H32 109.8 . .
C32 C33 H33A 109.5 . .
C32 C33 H33B 109.5 . .
H33A C33 H33B 109.5 . .
C32 C33 H33C 109.5 . .
H33A C33 H33C 109.5 . .
H33B C33 H33C 109.5 . .
O12 C34 O11 122.2(5) . .
O12 C34 C32 120.8(5) . .
O11 C34 C32 117.0(5) . .
O12 C34 Mn1 65.7(3) . .
O11 C34 Mn1 56.5(3) . .
C32 C34 Mn1 173.5(4) . .
N1 C35 C36 125.2(6) . .
N1 C35 H35 117.4 . .
C36 C35 H35 117.4 . .
C37 C36 C35 118.1(5) . .
C37 C36 H36 121.0 . .
C35 C36 H36 121.0 . .
C36 C37 C38 120.4(5) . .
C36 C37 H37 119.8 . .
C38 C37 H37 119.8 . .
C37 C38 C46 117.1(5) . .
C37 C38 C39 124.0(5) . .
C46 C38 C39 118.9(5) . .
C40 C39 C38 121.8(5) . .
C40 C39 H39 119.1 . .
C38 C39 H39 119.1 . .
C39 C40 C41 121.4(5) . .
C39 C40 H40 119.3 . .
C41 C40 H40 119.3 . .
C42 C41 C45 117.3(6) . .
C42 C41 C40 124.0(6) . .
C45 C41 C40 118.7(6) . .
C43 C42 C41 119.6(6) . .
C43 C42 H42 120.2 . .
C41 C42 H42 120.2 . .
C42 C43 C44 120.1(6) . .
C42 C43 H43 119.9 . .
C44 C43 H43 119.9 . .
N2 C44 C43 122.5(6) . .
N2 C44 H44 118.8 . .
C43 C44 H44 118.8 . .
N2 C45 C41 122.5(5) . .
N2 C45 C46 117.5(5) . .
C41 C45 C46 120.0(5) . .
N1 C46 C38 123.2(5) . .
N1 C46 C45 117.7(5) . .
C38 C46 C45 119.1(5) . .
N3 C47 C48 122.7(6) . .
N3 C47 H47 118.6 . .
C48 C47 H47 118.6 . .
C49 C48 C47 117.7(6) . .
C49 C48 H48 121.2 . .
C47 C48 H48 121.2 . .
C48 C49 C50 122.0(6) . .
C48 C49 H49 119.0 . .
C50 C49 H49 119.0 . .
C49 C50 C58 116.9(6) . .
C49 C50 C51 124.0(7) . .
C58 C50 C51 119.2(6) . .
C52 C51 C50 121.4(6) . .
C52 C51 H51 119.3 . .
C50 C51 H51 119.3 . .
C51 C52 C53 120.2(6) . .
C51 C52 H52 119.9 . .
C53 C52 H52 119.9 . .
C57 C53 C54 117.1(6) . .
C57 C53 C52 119.7(6) . .
C54 C53 C52 123.1(7) . .
C55 C54 C53 120.5(6) . .
C55 C54 H54 119.7 . .
C53 C54 H54 119.7 . .
C54 C55 C56 118.1(7) . .
C54 C55 H55 120.9 . .
C56 C55 H55 120.9 . .
N4 C56 C55 123.7(7) . .
N4 C56 H56 118.2 . .
C55 C56 H56 118.2 . .
N4 C57 C53 122.6(6) . .
N4 C57 C58 117.9(5) . .
C53 C57 C58 119.5(5) . .
N3 C58 C57 119.1(4) . .
N3 C58 C50 120.9(5) . .
C57 C58 C50 120.0(5) . .
C35 N1 C46 116.0(5) . .
C35 N1 Mn1 128.2(4) . .
C46 N1 Mn1 115.7(3) . .
C44 N2 C45 118.0(5) . .
C44 N2 Mn1 125.8(4) . .
C45 N2 Mn1 116.1(4) . .
C47 N3 C58 119.8(5) . .
C47 N3 Mn2 126.1(4) . .
C58 N3 Mn2 114.0(3) . .
C56 N4 C57 117.9(5) . .
C56 N4 Mn2 126.5(4) . .
C57 N4 Mn2 115.4(4) . .
C1 O1 Mn1 125.2(3) . .
C1 O2 Mn1 159.0(4) . 2_657
C9 O3 C8 119.6(4) . .
C15 O4 C12 115.6(4) . .
O5' O5 C17 96(3) . .
O5' O5 Mn2 150(3) . .
C17 O5 Mn2 90.8(8) . .
O5 O5' C17 56(3) . .
C17 O6 Mn2 108.8(4) . .
C18 O7 Mn2 127.7(4) . .
C18 O8 Mn2 158.5(4) . 2_656
C26 O9 C25 115.7(4) . .
C29 O10 C32 117.0(3) . .
C34 O11 Mn1 95.5(3) . .
C34 O12 Mn1 86.2(3) . .
O2W O2W H2A 68.8(9) 2_756 .

loop_
_geom_bond_atom_site_label_1
_geom_bond_atom_site_label_2
_geom_bond_distance
_geom_bond_site_symmetry_2
Mn1 O2 2.071(3) 2_657
Mn1 O1 2.103(4) .
Mn1 O11 2.200(3) .
Mn1 N2 2.278(4) .
Mn1 N1 2.282(4) .
Mn1 O12 2.399(4) .
Mn1 C34 2.626(5) .
Mn2 O8 2.045(4) 2_656
Mn2 O6 2.093(4) .
Mn2 O7 2.105(4) .
Mn2 N4 2.258(5) .
Mn2 N3 2.305(4) .
Mn2 O5 2.492(11) .
C1 O2 1.248(5) .
C1 O1 1.259(6) .
C1 C2 1.503(7) .
C2 C7 1.361(6) .
C2 C3 1.375(6) .
C3 C4 1.384(6) .
C3 H3 0.9300 .
C4 C5 1.387(7) .
C4 H4 0.9300 .
C5 C6 1.378(7) .
C5 C8 1.516(7) .
C6 C7 1.378(6) .
C6 H6 0.9300 .
C7 H7 0.9300 .
C8 O3 1.407(7) .
C8 H8A 0.9700 .
C8 H8B 0.9700 .
C9 C14 1.339(7) .
C9 O3 1.388(7) .
C9 C10 1.394(8) .
C10 C11 1.359(7) .
C10 H10 0.9300 .
C11 C12 1.361(7) .
C11 H11 0.9300 .
C12 C13 1.377(8) .
C12 O4 1.418(6) .
C13 C14 1.423(8) .
C13 H13 0.9300 .
C14 H14 0.9300 .
C15 O4 1.409(6) .
C15 C16 1.504(8) .
C15 C17 1.531(8) .
C15 H15 0.9800 .
C16 H16A 0.9600 .
C16 H16B 0.9600 .
C16 H16C 0.9600 .
C17 O5 1.142(17) .
C17 O6 1.240(7) .
C17 O5' 1.377(18) .
C18 O8 1.231(6) .
C18 O7 1.257(6) .
C18 C19 1.488(7) .
C19 C20 1.382(6) .
C19 C24 1.395(7) .
C20 C21 1.380(7) .
C20 H20 0.9300 .
C21 C22 1.358(7) .
C21 H21 0.9300 .
C22 C23 1.381(7) .
C22 C25 1.503(7) .
C23 C24 1.382(7) .
C23 H23 0.9300 .
C24 H24 0.9300 .
C25 O9 1.403(7) .
C25 H25A 0.9700 .
C25 H25B 0.9700 .
C26 C27 1.372(7) .
C26 C31 1.384(7) .
C26 O9 1.384(6) .
C27 C28 1.377(7) .
C27 H27 0.9300 .
C28 C29 1.384(6) .
C28 H28 0.9300 .
C29 O10 1.380(5) .
C29 C30 1.381(6) .
C30 C31 1.399(7) .
C30 H30 0.9300 .
C31 H31 0.9300 .
C32 O10 1.436(5) .
C32 C34 1.510(7) .
C32 C33 1.531(6) .
C32 H32 0.9800 .
C33 H33A 0.9600 .
C33 H33B 0.9600 .
C33 H33C 0.9600 .
C34 O12 1.237(5) .
C34 O11 1.239(6) .
C35 N1 1.337(6) .
C35 C36 1.370(8) .
C35 H35 0.9300 .
C36 C37 1.361(8) .
C36 H36 0.9300 .
C37 C38 1.394(8) .
C37 H37 0.9300 .
C38 C46 1.403(7) .
C38 C39 1.439(8) .
C39 C40 1.329(8) .
C39 H39 0.9300 .
C40 C41 1.424(8) .
C40 H40 0.9300 .
C41 C42 1.372(8) .
C41 C45 1.417(8) .
C42 C43 1.344(10) .
C42 H42 0.9300 .
C43 C44 1.396(9) .
C43 H43 0.9300 .
C44 N2 1.305(7) .
C44 H44 0.9300 .
C45 N2 1.348(6) .
C45 C46 1.440(7) .
C46 N1 1.354(7) .
C47 N3 1.310(6) .
C47 C48 1.397(8) .
C47 H47 0.9300 .
C48 C49 1.346(10) .
C48 H48 0.9300 .
C49 C50 1.384(8) .
C49 H49 0.9300 .
C50 C58 1.411(8) .
C50 C51 1.424(10) .
C51 C52 1.324(10) .
C51 H51 0.9300 .
C52 C53 1.452(10) .
C52 H52 0.9300 .
C53 C57 1.389(8) .
C53 C54 1.408(9) .
C54 C55 1.376(11) .
C54 H54 0.9300 .
C55 C56 1.386(9) .
C55 H55 0.9300 .
C56 N4 1.329(7) .
C56 H56 0.9300 .
C57 N4 1.374(7) .
C57 C58 1.409(8) .
C58 N3 1.354(7) .
O2 Mn1 2.071(3) 2_657
O5 O5' 0.654(17) .
O8 Mn2 2.045(4) 2_656
O1W H1A 0.898(10) .
O2W O2W 0.65(3) 2_756
O2W H2A 0.893(10) .

loop_
_geom_hbond_atom_site_label_D
_geom_hbond_atom_site_label_H
_geom_hbond_atom_site_label_A
_geom_hbond_distance_DH
_geom_hbond_distance_HA
_geom_hbond_distance_DA
_geom_hbond_angle_DHA
_geom_hbond_site_symmetry_A
O1W H1A O10 0.898(10) 2.34(6) 3.043(3) 135(7) 1_545
C42 H42 O1W 0.93 2.60 3.385(9) 142.9 .
C25 H25A O11 0.97 2.27 3.041(7) 135.3 1_565
C52 H52 O5 0.93 2.56 3.392(14) 149.5 1_565
C54 H54 O2W 0.93 2.57 3.417(12) 151.5 .

loop_
_geom_torsion_atom_site_label_1
_geom_torsion_atom_site_label_2
_geom_torsion_atom_site_label_3
_geom_torsion_atom_site_label_4
_geom_torsion
_geom_torsion_site_symmetry_1
_geom_torsion_site_symmetry_4
O2 C1 C2 C7 -10.6(6) . .
O1 C1 C2 C7 168.9(5) . .
O2 C1 C2 C3 170.9(4) . .
O1 C1 C2 C3 -9.6(6) . .
C7 C2 C3 C4 -0.9(7) . .
C1 C2 C3 C4 177.6(4) . .
C2 C3 C4 C5 -2.4(7) . .
C3 C4 C5 C6 4.6(8) . .
C3 C4 C5 C8 -174.8(5) . .
C4 C5 C6 C7 -3.5(8) . .
C8 C5 C6 C7 175.8(5) . .
C3 C2 C7 C6 2.0(7) . .
C1 C2 C7 C6 -176.5(4) . .
C5 C6 C7 C2 0.2(7) . .
C6 C5 C8 O3 -109.5(6) . .
C4 C5 C8 O3 69.9(7) . .
C14 C9 C10 C11 -4.0(11) . .
O3 C9 C10 C11 177.2(6) . .
C9 C10 C11 C12 -0.7(10) . .
C10 C11 C12 C13 3.6(9) . .
C10 C11 C12 O4 -171.4(5) . .
C11 C12 C13 C14 -2.0(10) . .
O4 C12 C13 C14 172.8(6) . .
O3 C9 C14 C13 -175.8(6) . .
C10 C9 C14 C13 5.5(11) . .
C12 C13 C14 C9 -2.5(10) . .
O4 C15 C17 O5 -134.8(12) . .
C16 C15 C17 O5 105.4(13) . .
O4 C15 C17 O6 38.8(7) . .
C16 C15 C17 O6 -81.0(6) . .
O4 C15 C17 O5' -149.1(7) . .
C16 C15 C17 O5' 91.1(8) . .
O8 C18 C19 C20 -169.0(5) . .
O7 C18 C19 C20 7.9(7) . .
O8 C18 C19 C24 13.5(7) . .
O7 C18 C19 C24 -169.6(5) . .
C24 C19 C20 C21 1.5(7) . .
C18 C19 C20 C21 -176.0(4) . .
C19 C20 C21 C22 0.0(8) . .
C20 C21 C22 C23 -0.6(8) . .
C20 C21 C22 C25 179.1(5) . .
C21 C22 C23 C24 -0.3(8) . .
C25 C22 C23 C24 179.9(5) . .
C22 C23 C24 C19 1.9(8) . .
C20 C19 C24 C23 -2.5(8) . .
C18 C19 C24 C23 175.1(5) . .
C21 C22 C25 O9 -86.2(7) . .
C23 C22 C25 O9 93.6(7) . .
C31 C26 C27 C28 2.8(9) . .
O9 C26 C27 C28 -176.4(5) . .
C26 C27 C28 C29 -0.8(8) . .
C27 C28 C29 O10 177.7(4) . .
C27 C28 C29 C30 -1.1(7) . .
O10 C29 C30 C31 -177.8(4) . .
C28 C29 C30 C31 1.1(7) . .
C27 C26 C31 C30 -2.8(9) . .
O9 C26 C31 C30 176.4(5) . .
C29 C30 C31 C26 0.9(8) . .
O10 C32 C34 O12 31.4(6) . .
C33 C32 C34 O12 -85.8(6) . .
O10 C32 C34 O11 -151.1(4) . .
C33 C32 C34 O11 91.7(6) . .
O10 C32 C34 Mn1 -156(3) . .
C33 C32 C34 Mn1 87(3) . .
O2 Mn1 C34 O12 5.6(3) 2_657 .
O1 Mn1 C34 O12 -100.1(3) . .
O11 Mn1 C34 O12 178.2(5) . .
N2 Mn1 C34 O12 93.2(3) . .
N1 Mn1 C34 O12 162.0(3) . .
O2 Mn1 C34 O11 -172.7(3) 2_657 .
O1 Mn1 C34 O11 81.7(3) . .
N2 Mn1 C34 O11 -85.0(3) . .
N1 Mn1 C34 O11 -16.2(4) . .
O12 Mn1 C34 O11 -178.2(5) . .
O2 Mn1 C34 C32 -168(3) 2_657 .
O1 Mn1 C34 C32 87(3) . .
O11 Mn1 C34 C32 5(3) . .
N2 Mn1 C34 C32 -80(3) . .
N1 Mn1 C34 C32 -11(3) . .
O12 Mn1 C34 C32 -173(3) . .
N1 C35 C36 C37 -1.5(9) . .
C35 C36 C37 C38 1.9(9) . .
C36 C37 C38 C46 -2.1(9) . .
C36 C37 C38 C39 177.1(6) . .
C37 C38 C39 C40 179.3(6) . .
C46 C38 C39 C40 -1.5(9) . .
C38 C39 C40 C41 0.3(10) . .
C39 C40 C41 C42 -177.3(6) . .
C39 C40 C41 C45 -0.1(10) . .
C45 C41 C42 C43 -0.2(11) . .
C40 C41 C42 C43 177.0(7) . .
C41 C42 C43 C44 1.2(12) . .
C42 C43 C44 N2 0.3(12) . .
C42 C41 C45 N2 -2.3(9) . .
C40 C41 C45 N2 -179.6(6) . .
C42 C41 C45 C46 178.5(6) . .
C40 C41 C45 C46 1.1(8) . .
C37 C38 C46 N1 2.0(8) . .
C39 C38 C46 N1 -177.3(5) . .
C37 C38 C46 C45 -178.3(5) . .
C39 C38 C46 C45 2.5(8) . .
N2 C45 C46 N1 -1.8(8) . .
C41 C45 C46 N1 177.5(5) . .
N2 C45 C46 C38 178.4(5) . .
C41 C45 C46 C38 -2.3(8) . .
N3 C47 C48 C49 -3.4(10) . .
C47 C48 C49 C50 2.0(10) . .
C48 C49 C50 C58 -0.3(10) . .
C48 C49 C50 C51 180.0(7) . .
C49 C50 C51 C52 -179.2(7) . .
C58 C50 C51 C52 1.1(11) . .
C50 C51 C52 C53 1.2(12) . .
C51 C52 C53 C57 -2.8(11) . .
C51 C52 C53 C54 176.4(7) . .
C57 C53 C54 C55 1.1(11) . .
C52 C53 C54 C55 -178.1(7) . .
C53 C54 C55 C56 -1.2(12) . .
C54 C55 C56 N4 0.8(12) . .
C54 C53 C57 N4 -0.5(9) . .
C52 C53 C57 N4 178.8(6) . .
C54 C53 C57 C58 -177.4(6) . .
C52 C53 C57 C58 1.9(9) . .
N4 C57 C58 N3 2.0(9) . .
C53 C57 C58 N3 179.1(5) . .
N4 C57 C58 C50 -176.6(5) . .
C53 C57 C58 C50 0.4(9) . .
C49 C50 C58 N3 -0.3(9) . .
C51 C50 C58 N3 179.4(6) . .
C49 C50 C58 C57 178.4(5) . .
C51 C50 C58 C57 -1.9(9) . .
C36 C35 N1 C46 1.3(8) . .
C36 C35 N1 Mn1 -175.1(4) . .
C38 C46 N1 C35 -1.5(7) . .
C45 C46 N1 C35 178.7(4) . .
C38 C46 N1 Mn1 175.3(4) . .
C45 C46 N1 Mn1 -4.4(6) . .
O2 Mn1 N1 C35 -99.9(4) 2_657 .
O1 Mn1 N1 C35 5.4(4) . .
O11 Mn1 N1 C35 96.8(4) . .
N2 Mn1 N1 C35 -177.7(5) . .
O12 Mn1 N1 C35 120.9(4) . .
C34 Mn1 N1 C35 104.4(4) . .
O2 Mn1 N1 C46 83.7(4) 2_657 .
O1 Mn1 N1 C46 -171.0(4) . .
O11 Mn1 N1 C46 -79.7(4) . .
N2 Mn1 N1 C46 5.9(3) . .
O12 Mn1 N1 C46 -55.6(5) . .
C34 Mn1 N1 C46 -72.1(4) . .
C43 C44 N2 C45 -2.7(11) . .
C43 C44 N2 Mn1 172.7(5) . .
C41 C45 N2 C44 3.7(9) . .
C46 C45 N2 C44 -177.0(5) . .
C41 C45 N2 Mn1 -172.1(4) . .
C46 C45 N2 Mn1 7.2(7) . .
O2 Mn1 N2 C44 57.6(6) 2_657 .
O1 Mn1 N2 C44 -169.7(6) . .
O11 Mn1 N2 C44 -85.0(6) . .
N1 Mn1 N2 C44 177.7(6) . .
O12 Mn1 N2 C44 -29.0(6) . .
C34 Mn1 N2 C44 -57.0(6) . .
O2 Mn1 N2 C45 -126.9(4) 2_657 .
O1 Mn1 N2 C45 5.7(10) . .
O11 Mn1 N2 C45 90.5(4) . .
N1 Mn1 N2 C45 -6.9(4) . .
O12 Mn1 N2 C45 146.4(4) . .
C34 Mn1 N2 C45 118.4(4) . .
C48 C47 N3 C58 2.8(9) . .
C48 C47 N3 Mn2 177.5(4) . .
C57 C58 N3 C47 -179.6(5) . .
C50 C58 N3 C47 -1.0(8) . .
C57 C58 N3 Mn2 5.1(7) . .
C50 C58 N3 Mn2 -176.3(4) . .
O8 Mn2 N3 C47 98.7(4) 2_656 .
O6 Mn2 N3 C47 -93.5(4) . .
O7 Mn2 N3 C47 -3.2(4) . .
N4 Mn2 N3 C47 178.3(5) . .
O5 Mn2 N3 C47 -132.0(10) . .
O8 Mn2 N3 C58 -86.4(4) 2_656 .
O6 Mn2 N3 C58 81.5(4) . .
O7 Mn2 N3 C58 171.7(4) . .
N4 Mn2 N3 C58 -6.8(3) . .
O5 Mn2 N3 C58 43.0(10) . .
C55 C56 N4 C57 -0.2(11) . .
C55 C56 N4 Mn2 -174.3(5) . .
C53 C57 N4 C56 0.0(9) . .
C58 C57 N4 C56 177.0(5) . .
C53 C57 N4 Mn2 174.8(4) . .
C58 C57 N4 Mn2 -8.3(7) . .
O8 Mn2 N4 C56 -57.1(6) 2_656 .
O6 Mn2 N4 C56 73.7(6) . .
O7 Mn2 N4 C56 176.7(6) . .
N3 Mn2 N4 C56 -177.9(6) . .
O5 Mn2 N4 C56 24.6(7) . .
O8 Mn2 N4 C57 128.7(4) 2_656 .
O6 Mn2 N4 C57 -100.5(4) . .
O7 Mn2 N4 C57 2.4(9) . .
N3 Mn2 N4 C57 7.9(4) . .
O5 Mn2 N4 C57 -149.6(6) . .
O2 C1 O1 Mn1 -2.5(7) . .
C2 C1 O1 Mn1 178.0(3) . .
O2 Mn1 O1 C1 54.9(4) 2_657 .
O11 Mn1 O1 C1 -160.8(4) . .
N2 Mn1 O1 C1 -76.5(8) . .
N1 Mn1 O1 C1 -64.5(4) . .
O12 Mn1 O1 C1 143.5(4) . .
C34 Mn1 O1 C1 171.5(4) . .
O1 C1 O2 Mn1 -35.0(12) . 2_657
C2 C1 O2 Mn1 144.5(8) . 2_657
C14 C9 O3 C8 7.8(10) . .
C10 C9 O3 C8 -173.4(6) . .
C5 C8 O3 C9 164.0(6) . .
C16 C15 O4 C12 -167.0(4) . .
C17 C15 O4 C12 73.6(6) . .
C11 C12 O4 C15 -125.3(5) . .
C13 C12 O4 C15 59.7(7) . .
O6 C17 O5 O5' 156(2) . .
C15 C17 O5 O5' -30(3) . .
O6 C17 O5 Mn2 5.3(8) . .
O5' C17 O5 Mn2 -150(3) . .
C15 C17 O5 Mn2 179.2(7) . .
O8 Mn2 O5 O5' 80(6) 2_656 .
O6 Mn2 O5 O5' -108(6) . .
O7 Mn2 O5 O5' 178(6) . .
N4 Mn2 O5 O5' -10(6) . .
N3 Mn2 O5 O5' -57(7) . .
O8 Mn2 O5 C17 -176.2(9) 2_656 .
O6 Mn2 O5 C17 -3.8(6) . .
O7 Mn2 O5 C17 -78.4(8) . .
N4 Mn2 O5 C17 93.8(8) . .
N3 Mn2 O5 C17 46.9(15) . .
Mn2 O5 O5' C17 102(5) . .
O6 C17 O5' O5 -33(3) . .
C15 C17 O5' O5 157(2) . .
O5 C17 O6 Mn2 -6.6(10) . .
O5' C17 O6 Mn2 9.4(12) . .
C15 C17 O6 Mn2 178.6(4) . .
O8 Mn2 O6 C17 13.8(5) 2_656 .
O7 Mn2 O6 C17 116.7(4) . .
N4 Mn2 O6 C17 -78.9(4) . .
N3 Mn2 O6 C17 -152.1(4) . .
O5 Mn2 O6 C17 3.7(6) . .
O8 C18 O7 Mn2 -0.5(8) . .
C19 C18 O7 Mn2 -177.2(3) . .
O8 Mn2 O7 C18 -53.0(5) 2_656 .
O6 Mn2 O7 C18 175.5(5) . .
N4 Mn2 O7 C18 72.1(8) . .
N3 Mn2 O7 C18 66.9(4) . .
O5 Mn2 O7 C18 -137.2(6) . .
O7 C18 O8 Mn2 34.2(13) . 2_656
C19 C18 O8 Mn2 -149.1(8) . 2_656
C27 C26 O9 C25 -171.4(6) . .
C31 C26 O9 C25 9.4(9) . .
C22 C25 O9 C26 -177.1(6) . .
C30 C29 O10 C32 176.9(4) . .
C28 C29 O10 C32 -2.0(6) . .
C34 C32 O10 C29 75.0(5) . .
C33 C32 O10 C29 -165.6(4) . .
O12 C34 O11 Mn1 -1.9(5) . .
C32 C34 O11 Mn1 -179.4(3) . .
O2 Mn1 O11 C34 10.9(4) 2_657 .
O1 Mn1 O11 C34 -99.9(3) . .
N2 Mn1 O11 C34 94.4(3) . .
N1 Mn1 O11 C34 166.4(3) . .
O12 Mn1 O11 C34 1.0(3) . .
O11 C34 O12 Mn1 1.7(5) . .
C32 C34 O12 Mn1 179.1(4) . .
O2 Mn1 O12 C34 -174.9(3) 2_657 .
O1 Mn1 O12 C34 83.7(3) . .
O11 Mn1 O12 C34 -1.0(3) . .
N2 Mn1 O12 C34 -87.1(3) . .
N1 Mn1 O12 C34 -30.3(4) . .
